data_7000420
loop_
_publ_author_name
'Bullock, Thomas H.'
'Chan, Wesley T. K.'
'Eisler, Dana J.'
'Streib, Manuel'
'Wright, Dominic S.'

_publ_section_title
;
 Metal and ligand substitution of the aluminium tris-pyridyl ligands
 [RAl(2-py&#x2032;)3]&#x2212; (R = Et, nBu, sBu, tBu; 2-py&#x2032; =
 2-pyridyl, 3-methyl-2-pyridyl, 5-methyl-2-pyridyl, 6-methyl-2-pyridyl)
;
_journal_issue 6
_journal_name_full 'Dalton Transactions'
_journal_page_first 1046
_journal_page_last 1054
_journal_paper_doi 10.1039/b815057e
_journal_year 2009
_chemical_formula_moiety 'C23 H29 Al Li N3 O'
_chemical_formula_sum 'C23 H29 Al Li N3 O'
_chemical_formula_weight 397.41
_chemical_name_systematic
;
?
;
_space_group_IT_number 2
_symmetry_cell_setting triclinic
_symmetry_space_group_name_Hall '-P 1'
_symmetry_space_group_name_H-M 'P -1'
_atom_sites_solution_hydrogens geom
_atom_sites_solution_primary direct
_atom_sites_solution_secondary difmap
_audit_creation_method SHELXL-97
_cell_angle_alpha 87.7430(10)
_cell_angle_beta 77.8700(10)
_cell_angle_gamma 69.878(2)
_cell_formula_units_Z 2
_cell_length_a 8.5915(3)
_cell_length_b 10.9020(4)
_cell_length_c 13.4453(6)
_cell_measurement_reflns_used 10207
_cell_measurement_temperature 180(2)
_cell_measurement_theta_max 26.02
_cell_measurement_theta_min 1.00
_cell_volume 1155.34(8)
_computing_cell_refinement 'HKL Scalepack (Otwinowski & Minor 1997)'
_computing_data_collection 'Collect (Nonius B.V. 1998)'
_computing_data_reduction
;
HKL Denzo and Scalepack (Otwinowski & Minor 1997)
;
_computing_publication_material 'SHELXL-97 (Sheldrick 1997)'
_computing_structure_refinement 'SHELXL-97 (Sheldrick 1997)'
_computing_structure_solution 'SIR-92 (Altomare et al. 1994)'
_diffrn_ambient_temperature 180(2)
_diffrn_measured_fraction_theta_full 0.980
_diffrn_measured_fraction_theta_max 0.980
_diffrn_measurement_device_type 'Nonius Kappa CCD'
_diffrn_measurement_method 'Thin slice \w and \f scans'
_diffrn_radiation_source 'fine-focus sealed tube'
_diffrn_radiation_type MoK\a
_diffrn_radiation_wavelength 0.71073
_diffrn_reflns_av_R_equivalents 0.0286
_diffrn_reflns_av_sigmaI/netI 0.0365
_diffrn_reflns_limit_h_max 10
_diffrn_reflns_limit_h_min -10
_diffrn_reflns_limit_k_max 13
_diffrn_reflns_limit_k_min -13
_diffrn_reflns_limit_l_max 16
_diffrn_reflns_limit_l_min -12
_diffrn_reflns_number 8969
_diffrn_reflns_theta_full 26.01
_diffrn_reflns_theta_max 26.01
_diffrn_reflns_theta_min 3.75
_exptl_absorpt_coefficient_mu 0.105
_exptl_absorpt_correction_T_max 0.994
_exptl_absorpt_correction_T_min 0.858
_exptl_absorpt_correction_type multi-scan
_exptl_absorpt_process_details
;
multi-scan from symmetry-related measurements
Sortav (Blessing 1995)
;
_exptl_crystal_colour Colourless
_exptl_crystal_density_diffrn 1.142
_exptl_crystal_density_method 'not measured'
_exptl_crystal_description Blocks
_exptl_crystal_F_000 424
_exptl_crystal_size_max 0.46
_exptl_crystal_size_mid 0.46
_exptl_crystal_size_min 0.07
_refine_diff_density_max 0.441
_refine_diff_density_min -0.267
_refine_diff_density_rms 0.041
_refine_ls_extinction_method none
_refine_ls_goodness_of_fit_ref 1.008
_refine_ls_hydrogen_treatment constr
_refine_ls_matrix_type full
_refine_ls_number_parameters 262
_refine_ls_number_reflns 4453
_refine_ls_number_restraints 0
_refine_ls_restrained_S_all 1.008
_refine_ls_R_factor_all 0.0703
_refine_ls_R_factor_gt 0.0550
_refine_ls_shift/su_max 0.000
_refine_ls_shift/su_mean 0.000
_refine_ls_structure_factor_coef Fsqd
_refine_ls_weighting_details 'calc w=1/[\s^2^(Fo^2^)+(0.0731P)^2^+0.7324P] where P=(Fo^2^+2Fc^2^)/3'
_refine_ls_weighting_scheme calc
_refine_ls_wR_factor_gt 0.1440
_refine_ls_wR_factor_ref 0.1584
_reflns_number_gt 3648
_reflns_number_total 4453
_reflns_threshold_expression >2sigma(I)
_cod_data_source_file b815057e.txt
_cod_data_source_block dw0725
_cod_original_sg_symbol_H-M P-1
_cod_database_code 7000420

loop_
_symmetry_equiv_pos_as_xyz
'x, y, z'
'-x, -y, -z'

loop_
_atom_site_label
_atom_site_type_symbol
_atom_site_fract_x
_atom_site_fract_y
_atom_site_fract_z
_atom_site_U_iso_or_equiv
_atom_site_adp_type
_atom_site_occupancy
_atom_site_symmetry_multiplicity
_atom_site_calc_flag
_atom_site_refinement_flags
_atom_site_disorder_assembly
_atom_site_disorder_group
Al1 Al 0.78934(8) 0.26867(6) 0.20960(5) 0.03898(19) Uani 1 1 d . . .
O1 O 0.9823(3) -0.16969(17) 0.36220(15) 0.0673(5) Uani 1 1 d . . .
N2 N 0.6945(2) 0.13590(16) 0.39079(13) 0.0373(4) Uani 1 1 d . . .
N1 N 0.8207(2) 0.0004(2) 0.16951(15) 0.0487(5) Uani 1 1 d . . .
N3 N 1.0786(2) 0.08630(19) 0.27164(14) 0.0438(4) Uani 1 1 d . . .
C21 C 0.6507(2) 0.2573(2) 0.34988(15) 0.0358(4) Uani 1 1 d . . .
C22 C 0.5152(3) 0.3584(2) 0.40724(17) 0.0440(5) Uani 1 1 d . . .
H2A H 0.4838 0.4435 0.3807 0.053 Uiso 1 1 calc R . .
C31 C 1.0296(3) 0.2076(2) 0.23262(16) 0.0431(5) Uani 1 1 d . . .
C11 C 0.7751(3) 0.1210(2) 0.12846(16) 0.0450(5) Uani 1 1 d . . .
C25 C 0.6069(3) 0.1179(2) 0.48157(17) 0.0445(5) Uani 1 1 d . . .
H5A H 0.6399 0.0330 0.5083 0.053 Uiso 1 1 calc R . .
C1 C 0.7105(3) 0.4453(3) 0.1485(2) 0.0544(6) Uani 1 1 d . . .
C23 C 0.4265(3) 0.3384(2) 0.50047(19) 0.0514(6) Uani 1 1 d . . .
H7A H 0.3355 0.4086 0.5379 0.062 Uiso 1 1 calc R . .
C34 C 1.3556(3) 0.0938(3) 0.2692(2) 0.0608(7) Uani 1 1 d . . .
H8A H 1.4661 0.0523 0.2820 0.073 Uiso 1 1 calc R . .
C33 C 1.3092(3) 0.2167(3) 0.2313(2) 0.0636(8) Uani 1 1 d . . .
H9A H 1.3873 0.2624 0.2178 0.076 Uiso 1 1 calc R . .
C32 C 1.1472(3) 0.2739(3) 0.21297(19) 0.0531(6) Uani 1 1 d . . .
H10A H 1.1150 0.3591 0.1867 0.064 Uiso 1 1 calc R . .
C4 C 0.5232(4) 0.4878(3) 0.1410(2) 0.0645(7) Uani 1 1 d . . .
H11A H 0.4897 0.5741 0.1112 0.097 Uiso 1 1 calc R . .
H11B H 0.4525 0.4922 0.2091 0.097 Uiso 1 1 calc R . .
H11C H 0.5079 0.4243 0.0978 0.097 Uiso 1 1 calc R . .
C35 C 1.2373(3) 0.0323(3) 0.28807(18) 0.0530(6) Uani 1 1 d . . .
H12A H 1.2692 -0.0530 0.3142 0.064 Uiso 1 1 calc R . .
C15 C 0.8082(4) -0.1014(3) 0.1219(2) 0.0672(8) Uani 1 1 d . . .
H13A H 0.8417 -0.1842 0.1520 0.081 Uiso 1 1 calc R . .
C24 C 0.4718(3) 0.2149(3) 0.53858(19) 0.0523(6) Uani 1 1 d . . .
H14A H 0.4120 0.1972 0.6021 0.063 Uiso 1 1 calc R . .
C3 C 0.8160(4) 0.4424(3) 0.0404(2) 0.0740(9) Uani 1 1 d . . .
H15A H 0.7769 0.5288 0.0115 0.111 Uiso 1 1 calc R . .
H15B H 0.8027 0.3775 -0.0024 0.111 Uiso 1 1 calc R . .
H15C H 0.9358 0.4189 0.0432 0.111 Uiso 1 1 calc R . .
C44 C 0.9884(4) -0.1887(3) 0.4665(2) 0.0687(8) Uani 1 1 d . . .
H16A H 0.8721 -0.1619 0.5088 0.082 Uiso 1 1 calc R . .
H16B H 1.0487 -0.1354 0.4887 0.082 Uiso 1 1 calc R . .
C12 C 0.7171(3) 0.1327(3) 0.03690(19) 0.0609(7) Uani 1 1 d . . .
H17A H 0.6850 0.2152 0.0063 0.073 Uiso 1 1 calc R . .
C14 C 0.7515(4) -0.0944(4) 0.0344(3) 0.0801(10) Uani 1 1 d . . .
H18A H 0.7435 -0.1691 0.0047 0.096 Uiso 1 1 calc R . .
C2 C 0.7292(5) 0.5508(3) 0.2121(3) 0.0809(10) Uani 1 1 d . . .
H19A H 0.6899 0.6355 0.1806 0.121 Uiso 1 1 calc R . .
H19B H 0.8486 0.5289 0.2153 0.121 Uiso 1 1 calc R . .
H19C H 0.6611 0.5555 0.2810 0.121 Uiso 1 1 calc R . .
C42 C 1.0830(4) -0.3941(3) 0.3830(3) 0.0824(10) Uani 1 1 d . . .
H20A H 1.1909 -0.4680 0.3631 0.099 Uiso 1 1 calc R . .
H20B H 0.9873 -0.4271 0.3911 0.099 Uiso 1 1 calc R . .
Li1 Li 0.9000(4) -0.0011(4) 0.3004(3) 0.0437(8) Uani 1 1 d . . .
C13 C 0.7063(4) 0.0246(4) -0.0095(2) 0.0793(10) Uani 1 1 d . . .
H22A H 0.6675 0.0336 -0.0714 0.095 Uiso 1 1 calc R . .
C43 C 1.0776(6) -0.3267(3) 0.4778(3) 0.1026(13) Uani 1 1 d . . .
H23A H 1.0168 -0.3599 0.5375 0.123 Uiso 1 1 calc R . .
H23B H 1.1939 -0.3410 0.4869 0.123 Uiso 1 1 calc R . .
C41 C 1.0689(7) -0.2916(3) 0.3081(3) 0.1217(18) Uani 1 1 d . . .
H24A H 1.1830 -0.2953 0.2710 0.146 Uiso 1 1 calc R . .
H24B H 1.0049 -0.3034 0.2582 0.146 Uiso 1 1 calc R . .

loop_
_atom_site_aniso_label
_atom_site_aniso_U_11
_atom_site_aniso_U_22
_atom_site_aniso_U_33
_atom_site_aniso_U_23
_atom_site_aniso_U_13
_atom_site_aniso_U_12
Al1 0.0399(3) 0.0500(4) 0.0367(3) 0.0076(3) -0.0140(3) -0.0246(3)
O1 0.0847(13) 0.0420(9) 0.0614(11) 0.0012(8) -0.0133(10) -0.0053(9)
N2 0.0347(8) 0.0403(9) 0.0406(9) 0.0036(7) -0.0109(7) -0.0160(7)
N1 0.0441(10) 0.0545(12) 0.0521(11) -0.0093(9) -0.0094(8) -0.0220(9)
N3 0.0346(9) 0.0627(12) 0.0383(10) 0.0006(8) -0.0102(7) -0.0204(8)
C21 0.0360(10) 0.0413(11) 0.0372(10) 0.0024(8) -0.0146(8) -0.0183(8)
C22 0.0426(11) 0.0415(12) 0.0479(12) 0.0042(9) -0.0146(9) -0.0118(9)
C31 0.0408(11) 0.0641(14) 0.0330(10) -0.0009(10) -0.0088(9) -0.0280(10)
C11 0.0349(10) 0.0715(15) 0.0360(11) -0.0057(10) -0.0045(8) -0.0286(10)
C25 0.0431(11) 0.0462(12) 0.0471(12) 0.0120(10) -0.0115(9) -0.0189(9)
C1 0.0606(15) 0.0603(15) 0.0556(14) 0.0221(12) -0.0228(12) -0.0333(12)
C23 0.0432(12) 0.0517(14) 0.0498(13) -0.0037(11) -0.0051(10) -0.0067(10)
C34 0.0355(12) 0.103(2) 0.0483(14) -0.0050(14) -0.0116(10) -0.0270(13)
C33 0.0467(13) 0.109(2) 0.0522(15) -0.0068(15) -0.0070(11) -0.0488(15)
C32 0.0512(13) 0.0747(17) 0.0473(13) 0.0007(11) -0.0115(10) -0.0383(12)
C4 0.0652(16) 0.0685(17) 0.0610(16) 0.0277(13) -0.0235(13) -0.0212(13)
C35 0.0387(11) 0.0763(17) 0.0442(13) -0.0002(11) -0.0113(9) -0.0182(11)
C15 0.0621(16) 0.0683(18) 0.0770(19) -0.0234(15) -0.0098(14) -0.0295(13)
C24 0.0438(12) 0.0644(15) 0.0450(13) 0.0056(11) -0.0021(10) -0.0186(11)
C3 0.0746(18) 0.096(2) 0.0674(18) 0.0383(17) -0.0204(15) -0.0500(17)
C44 0.084(2) 0.0519(15) 0.0668(18) -0.0039(13) -0.0285(15) -0.0113(14)
C12 0.0558(14) 0.096(2) 0.0395(13) -0.0003(13) -0.0099(11) -0.0368(14)
C14 0.082(2) 0.093(2) 0.075(2) -0.0368(19) -0.0088(17) -0.0418(19)
C2 0.109(3) 0.0557(17) 0.098(2) 0.0239(16) -0.044(2) -0.0421(17)
C42 0.076(2) 0.0492(16) 0.119(3) -0.0067(17) -0.0323(19) -0.0099(14)
Li1 0.0389(18) 0.0439(19) 0.050(2) 0.0017(16) -0.0108(15) -0.0152(15)
C13 0.078(2) 0.136(3) 0.0420(15) -0.0265(18) -0.0103(13) -0.057(2)
C43 0.154(4) 0.0591(19) 0.090(3) 0.0084(18) -0.062(3) -0.011(2)
C41 0.189(5) 0.055(2) 0.074(2) -0.0133(17) -0.020(3) 0.014(2)

loop_
_atom_type_symbol
_atom_type_description
_atom_type_scat_dispersion_real
_atom_type_scat_dispersion_imag
_atom_type_scat_source
C C 0.0033 0.0016 'International Tables Vol C Tables 4.2.6.8 and 6.1.1.4'
H H 0.0000 0.0000 'International Tables Vol C Tables 4.2.6.8 and 6.1.1.4'
N N 0.0061 0.0033 'International Tables Vol C Tables 4.2.6.8 and 6.1.1.4'
O O 0.0106 0.0060 'International Tables Vol C Tables 4.2.6.8 and 6.1.1.4'
Al Al 0.0645 0.0514 'International Tables Vol C Tables 4.2.6.8 and 6.1.1.4'
Li Li -0.0003 0.0001 'International Tables Vol C Tables 4.2.6.8 and 6.1.1.4'

loop_
_geom_angle_atom_site_label_1
_geom_angle_atom_site_label_2
_geom_angle_atom_site_label_3
_geom_angle
_geom_angle_site_symmetry_1
_geom_angle_site_symmetry_3
_geom_angle_publ_flag
C1 Al1 C31 115.67(10) . . ?
C1 Al1 C11 114.25(11) . . ?
C31 Al1 C11 105.59(9) . . ?
C1 Al1 C21 113.91(10) . . ?
C31 Al1 C21 102.87(8) . . ?
C11 Al1 C21 103.11(8) . . ?
C1 Al1 Li1 178.22(10) . . ?
C31 Al1 Li1 66.02(9) . . ?
C11 Al1 Li1 64.37(10) . . ?
C21 Al1 Li1 65.77(9) . . ?
C44 O1 C41 108.5(2) . . ?
C44 O1 Li1 125.6(2) . . ?
C41 O1 Li1 125.3(2) . . ?
C25 N2 C21 119.60(18) . . ?
C25 N2 Li1 127.21(18) . . ?
C21 N2 Li1 113.19(17) . . ?
C15 N1 C11 119.5(2) . . ?
C15 N1 Li1 127.4(2) . . ?
C11 N1 Li1 113.15(18) . . ?
C35 N3 C31 119.6(2) . . ?
C35 N3 Li1 124.6(2) . . ?
C31 N3 Li1 115.73(17) . . ?
N2 C21 C22 117.50(18) . . ?
N2 C21 Al1 115.29(14) . . ?
C22 C21 Al1 127.20(16) . . ?
C23 C22 C21 122.2(2) . . ?
N3 C31 C32 118.2(2) . . ?
N3 C31 Al1 113.49(14) . . ?
C32 C31 Al1 128.33(19) . . ?
N1 C11 C12 117.6(2) . . ?
N1 C11 Al1 116.15(15) . . ?
C12 C11 Al1 126.2(2) . . ?
N2 C25 C24 124.0(2) . . ?
C2 C1 C3 108.1(2) . . ?
C2 C1 C4 107.4(3) . . ?
C3 C1 C4 107.7(2) . . ?
C2 C1 Al1 111.28(18) . . ?
C3 C1 Al1 110.2(2) . . ?
C4 C1 Al1 112.02(16) . . ?
C22 C23 C24 118.8(2) . . ?
C33 C34 C35 118.0(2) . . ?
C34 C33 C32 119.4(2) . . ?
C33 C32 C31 121.1(3) . . ?
N3 C35 C34 123.7(3) . . ?
N1 C15 C14 124.9(3) . . ?
C23 C24 C25 117.8(2) . . ?
O1 C44 C43 107.6(3) . . ?
C13 C12 C11 120.8(3) . . ?
C15 C14 C13 117.3(3) . . ?
C41 C42 C43 103.3(3) . . ?
O1 Li1 N1 117.2(2) . . ?
O1 Li1 N3 111.55(19) . . ?
N1 Li1 N3 106.18(19) . . ?
O1 Li1 N2 114.6(2) . . ?
N1 Li1 N2 102.44(17) . . ?
N3 Li1 N2 103.61(18) . . ?
O1 Li1 Al1 175.90(19) . . ?
N1 Li1 Al1 66.30(12) . . ?
N3 Li1 Al1 64.74(11) . . ?
N2 Li1 Al1 65.69(11) . . ?
C14 C13 C12 119.9(3) . . ?
C44 C43 C42 106.1(3) . . ?
O1 C41 C42 107.3(3) . . ?

loop_
_geom_bond_atom_site_label_1
_geom_bond_atom_site_label_2
_geom_bond_distance
_geom_bond_site_symmetry_2
_geom_bond_publ_flag
Al1 C1 2.014(2) . ?
Al1 C31 2.027(2) . ?
Al1 C11 2.031(2) . ?
Al1 C21 2.032(2) . ?
Al1 Li1 3.054(4) . ?
O1 C44 1.419(3) . ?
O1 C41 1.420(4) . ?
O1 Li1 1.949(4) . ?
N2 C25 1.338(3) . ?
N2 C21 1.372(3) . ?
N2 Li1 2.062(4) . ?
N1 C15 1.348(3) . ?
N1 C11 1.367(3) . ?
N1 Li1 2.014(4) . ?
N3 C35 1.349(3) . ?
N3 C31 1.363(3) . ?
N3 Li1 2.035(4) . ?
C21 C22 1.404(3) . ?
C22 C23 1.375(3) . ?
C31 C32 1.410(3) . ?
C11 C12 1.408(3) . ?
C25 C24 1.378(3) . ?
C1 C2 1.530(4) . ?
C1 C3 1.538(4) . ?
C1 C4 1.538(4) . ?
C23 C24 1.377(3) . ?
C34 C33 1.370(4) . ?
C34 C35 1.377(4) . ?
C33 C32 1.386(4) . ?
C15 C14 1.355(5) . ?
C44 C43 1.454(4) . ?
C12 C13 1.395(4) . ?
C14 C13 1.368(5) . ?
C42 C41 1.465(5) . ?
C42 C43 1.479(5) . ?
